data_7119952
loop_
_publ_author_name
'Khorasani, S.'
'Fernandes, M. A.'

_publ_section_title
;
 A synthetic co-crystal prepared by cooperative
 single-crystal-to-single-crystal solid-state Diels-Alder reaction.
;
_journal_issue 36
_journal_name_full 'Chemical communications (Cambridge, England)'
_journal_page_first 4969
_journal_page_last 4972
_journal_paper_doi 10.1039/c6cc07628a
_journal_volume 53
_journal_year 2017
_chemical_formula_moiety 'C30 H23 Br N2 O4 S2'
_chemical_formula_sum 'C30 H23 Br N2 O4 S2'
_chemical_formula_weight 619.53
_space_group_crystal_system monoclinic
_space_group_IT_number 14
_space_group_name_Hall '-P 2yn'
_space_group_name_H-M_alt 'P 1 21/n 1'
_symmetry_space_group_name_Hall '-P 2yn'
_symmetry_space_group_name_H-M 'P 1 21/n 1'
_atom_sites_solution_hydrogens geom
_audit_creation_method SHELXL-2014/7
_audit_update_record
;
2017-03-22 deposited with the CCDC.
2017-04-12 downloaded from the CCDC.
;
_cell_angle_alpha 90
_cell_angle_beta 96.433(4)
_cell_angle_gamma 90
_cell_formula_units_Z 4
_cell_length_a 9.6864(5)
_cell_length_b 8.4793(5)
_cell_length_c 31.9276(18)
_cell_measurement_reflns_used 3939
_cell_measurement_temperature 173(2)
_cell_measurement_theta_max 27.85
_cell_measurement_theta_min 3.02
_cell_volume 2605.8(3)
_computing_cell_refinement 'Bruker SAINT'
_computing_data_collection 'Bruker APEX2'
_computing_data_reduction 'Bruker SAINT'
_computing_molecular_graphics 'Bruker SHELXTL'
_computing_publication_material 'Bruker SHELXTL'
_computing_structure_refinement 'SHELXL-2014/7 (Sheldrick, 2014)'
_computing_structure_solution 'SHELXS-97 (Sheldrick 2008)'
_diffrn_ambient_temperature 173(2)
_diffrn_measured_fraction_theta_full 0.981
_diffrn_measured_fraction_theta_max 0.981
_diffrn_measurement_device_type 'Bruker APEX-II CCD'
_diffrn_measurement_method '\f and \w scans'
_diffrn_radiation_type MoK\a
_diffrn_radiation_wavelength 0.71073
_diffrn_reflns_av_R_equivalents 0.0814
_diffrn_reflns_av_unetI/netI 0.0978
_diffrn_reflns_Laue_measured_fraction_full 0.981
_diffrn_reflns_Laue_measured_fraction_max 0.981
_diffrn_reflns_limit_h_max 12
_diffrn_reflns_limit_h_min -12
_diffrn_reflns_limit_k_max 11
_diffrn_reflns_limit_k_min -10
_diffrn_reflns_limit_l_max 41
_diffrn_reflns_limit_l_min -42
_diffrn_reflns_number 16610
_diffrn_reflns_point_group_measured_fraction_full 0.981
_diffrn_reflns_point_group_measured_fraction_max 0.981
_diffrn_reflns_theta_full 28.000
_diffrn_reflns_theta_max 28.000
_diffrn_reflns_theta_min 2.279
_exptl_absorpt_coefficient_mu 1.779
_exptl_absorpt_correction_T_max 0.8608
_exptl_absorpt_correction_T_min 0.7458
_exptl_absorpt_correction_type integration
_exptl_absorpt_process_details
;
Face indexed absorption corrections carried out with XPREP
;
_exptl_crystal_colour yellow
_exptl_crystal_density_diffrn 1.579
_exptl_crystal_description block
_exptl_crystal_F_000 1264
_exptl_crystal_recrystallization_method 'Re-crystallisation from solvent: Dichloromethane'
_exptl_crystal_size_max 0.256
_exptl_crystal_size_mid 0.124
_exptl_crystal_size_min 0.124
_refine_diff_density_max 1.311
_refine_diff_density_min -0.433
_refine_diff_density_rms 0.119
_refine_ls_extinction_method none
_refine_ls_goodness_of_fit_ref 0.930
_refine_ls_hydrogen_treatment constr
_refine_ls_matrix_type full
_refine_ls_number_parameters 356
_refine_ls_number_reflns 6154
_refine_ls_number_restraints 1
_refine_ls_restrained_S_all 0.931
_refine_ls_R_factor_all 0.0813
_refine_ls_R_factor_gt 0.0483
_refine_ls_shift/su_max 0.002
_refine_ls_shift/su_mean 0.000
_refine_ls_structure_factor_coef Fsqd
_refine_ls_weighting_details 'w=1/[\s^2^(Fo^2^)+(0.0573P)^2^] where P=(Fo^2^+2Fc^2^)/3'
_refine_ls_weighting_scheme calc
_refine_ls_wR_factor_gt 0.1084
_refine_ls_wR_factor_ref 0.1171
_reflns_Friedel_coverage 0.000
_reflns_number_gt 4096
_reflns_number_total 6154
_reflns_threshold_expression 'I > 2\s(I)'
_cod_data_source_file c6cc07628a2.cif
_cod_data_source_block 16sk105d4br_recryst
_cod_depositor_comments 'Adding full bibliography for 7119945--7119961.cif.'
_cod_database_code 7119952
_shelx_shelxl_version_number 2014/7
_shelx_space_group_comment
;
The symmetry employed for this shelxl refinement is uniquely defined
by the following loop, which should always be used as a source of
symmetry information in preference to the above space-group names.
They are only intended as comments.
;
_shelx_estimated_absorpt_t_min 0.659
_shelx_estimated_absorpt_t_max 0.810

loop_
_space_group_symop_operation_xyz
'x, y, z'
'-x+1/2, y+1/2, -z+1/2'
'-x, -y, -z'
'x-1/2, -y-1/2, z-1/2'

loop_
_atom_site_label
_atom_site_type_symbol
_atom_site_fract_x
_atom_site_fract_y
_atom_site_fract_z
_atom_site_U_iso_or_equiv
_atom_site_adp_type
_atom_site_occupancy
_atom_site_site_symmetry_order
_atom_site_calc_flag
_atom_site_refinement_flags_posn
_atom_site_refinement_flags_adp
_atom_site_refinement_flags_occupancy
_atom_site_disorder_assembly
_atom_site_disorder_group
C1 C 0.3091(3) 0.7441(4) 0.63200(10) 0.0193(7) Uani 1 1 d . . . . .
C2 C 0.4616(3) 0.7915(4) 0.63551(9) 0.0174(7) Uani 1 1 d . . . . .
C3 C 0.5325(3) 0.6622(4) 0.61081(9) 0.0157(6) Uani 1 1 d . . . . .
C4 C 0.4104(3) 0.5531(4) 0.59415(10) 0.0202(7) Uani 1 1 d . . . . .
C5 C 0.1522(3) 0.5371(4) 0.59836(11) 0.0246(8) Uani 1 1 d . . . . .
H5 H 0.0821 0.5989 0.6122 0.030 Uiso 1 1 calc R U . . .
C6 C 0.0967(4) 0.5080(5) 0.55216(12) 0.0351(10) Uani 1 1 d . . . . .
H6A H 0.1700 0.4920 0.5333 0.042 Uiso 1 1 calc R U . . .
H6B H 0.0273 0.5864 0.5404 0.042 Uiso 1 1 calc R U . . .
C7 C 0.0330(4) 0.3536(5) 0.56695(15) 0.0448(11) Uani 1 1 d . . . . .
H7A H 0.0474 0.2615 0.5489 0.054 Uiso 1 1 calc R U . . .
H7B H -0.0659 0.3634 0.5717 0.054 Uiso 1 1 calc R U . . .
C8 C 0.1351(4) 0.3604(5) 0.60795(13) 0.0327(9) Uani 1 1 d . . . . .
H8A H 0.0916 0.3390 0.6340 0.039 Uiso 1 1 calc R U . . .
H8B H 0.2207 0.2973 0.6070 0.039 Uiso 1 1 calc R U . . .
C9 C 0.8916(3) 0.6395(4) 0.69072(10) 0.0240(8) Uani 1 1 d . . . . .
C10 C 0.7405(3) 0.6514(4) 0.67631(9) 0.0181(7) Uani 1 1 d . . . . .
C11 C 0.6846(3) 0.7662(4) 0.69717(10) 0.0206(7) Uani 1 1 d . . . . .
C12 C 0.7987(4) 0.8399(5) 0.72663(11) 0.0286(8) Uani 1 1 d . . . . .
C13 C 1.0599(4) 0.7930(5) 0.73974(12) 0.0338(9) Uani 1 1 d . . . . .
H13 H 1.1255 0.7198 0.7274 0.041 Uiso 1 1 calc R U . . .
C14 C 1.0951(4) 0.7928(6) 0.78760(12) 0.0411(11) Uani 1 1 d . . . . .
H14A H 1.1368 0.6930 0.7991 0.049 Uiso 1 1 calc R U . . .
H14B H 1.0178 0.8270 0.8033 0.049 Uiso 1 1 calc R U . . .
C15 C 1.2012(4) 0.9224(6) 0.78163(14) 0.0465(12) Uani 1 1 d . . . . .
H15A H 1.2963 0.8827 0.7796 0.056 Uiso 1 1 calc R U . . .
H15B H 1.2018 1.0094 0.8023 0.056 Uiso 1 1 calc R U . . .
C16 C 1.1178(4) 0.9595(6) 0.73844(13) 0.0415(10) Uani 1 1 d . . . . .
H16A H 1.0474 1.0435 0.7394 0.050 Uiso 1 1 calc R U . . .
H16B H 1.1762 0.9779 0.7154 0.050 Uiso 1 1 calc R U . . .
C17 C 0.6009(3) 0.7444(4) 0.57330(9) 0.0170(7) Uani 1 1 d D . . . .
H17A H 0.6512 0.6673 0.5568 0.020 Uiso 0.0323(9) 1 calc R U P A 2
C18 C 0.6973(3) 0.8707(4) 0.59398(10) 0.0187(7) Uani 1 1 d . . . . .
C19 C 0.8411(3) 0.8754(4) 0.59634(11) 0.0241(8) Uani 1 1 d . . . . .
H19 H 0.8896 0.7973 0.5825 0.029 Uiso 1 1 calc R U . . .
C20 C 0.9143(4) 0.9952(5) 0.61917(12) 0.0300(9) Uani 1 1 d . . . . .
H20 H 1.0128 0.9990 0.6205 0.036 Uiso 1 1 calc R U . . .
C21 C 0.8447(4) 1.1077(5) 0.63973(12) 0.0333(9) Uani 1 1 d . . . . .
H21 H 0.8950 1.1894 0.6550 0.040 Uiso 1 1 calc R U . . .
C22 C 0.7000(4) 1.1020(4) 0.63818(11) 0.0277(8) Uani 1 1 d . . . . .
H22 H 0.6519 1.1785 0.6527 0.033 Uiso 1 1 calc R U . . .
C23 C 0.6272(3) 0.9839(4) 0.61522(10) 0.0200(7) Uani 1 1 d . . . . .
C24 C 0.4743(3) 0.9550(4) 0.61350(10) 0.0202(7) Uani 1 1 d D . . . .
H24 H 0.4266 1.0405 0.6280 0.024 Uiso 0.9677(9) 1 calc R U P A 1
C25 C 0.4115(3) 0.9338(4) 0.56834(10) 0.0196(7) Uani 1 1 d . . . . .
C26 C 0.2915(3) 1.0078(5) 0.54993(11) 0.0276(8) Uani 1 1 d . . . . .
H26 H 0.2448 1.0833 0.5652 0.033 Uiso 1 1 calc R U . . .
C27 C 0.2413(4) 0.9691(5) 0.50876(12) 0.0320(9) Uani 1 1 d . . . . .
H27 H 0.1591 1.0180 0.4958 0.038 Uiso 1 1 calc R U . . .
C28 C 0.3094(4) 0.8609(5) 0.48650(11) 0.0270(8) Uani 1 1 d . . . . .
H28 H 0.2745 0.8374 0.4582 0.032 Uiso 1 1 calc R U . . .
C29 C 0.4287(3) 0.7850(4) 0.50483(10) 0.0235(7) Uani 1 1 d . . . . .
H29 H 0.4745 0.7089 0.4895 0.028 Uiso 1 1 calc R U . . .
C30 C 0.4796(3) 0.8231(4) 0.54623(10) 0.0180(7) Uani 1 1 d . . . . .
N1 N 0.2893(3) 0.6105(3) 0.60798(8) 0.0200(6) Uani 1 1 d . . . . .
N2 N 0.9192(3) 0.7584(4) 0.72037(9) 0.0289(7) Uani 1 1 d . . . . .
O1 O 0.2199(2) 0.8168(3) 0.64735(8) 0.0286(6) Uani 1 1 d . . . . .
O2 O 0.4206(2) 0.4363(3) 0.57370(8) 0.0285(6) Uani 1 1 d . . . . .
O3 O 0.9734(2) 0.5469(3) 0.67935(8) 0.0313(6) Uani 1 1 d . . . . .
O4 O 0.7887(3) 0.9473(4) 0.75052(9) 0.0422(7) Uani 1 1 d . . . . .
S1 S 0.65450(8) 0.52517(10) 0.63984(3) 0.0214(2) Uani 1 1 d . . . . .
S2 S 0.51113(8) 0.81693(11) 0.69295(2) 0.0229(2) Uani 1 1 d . . . . .
Br1 Br 0.69644(4) 0.59687(5) 0.54084(2) 0.02545(12) Uani 0.9677(9) 1 d D . P A 1
Br1A Br 0.3885(10) 1.1207(11) 0.6420(3) 0.02545(12) Uani 0.0323(9) 1 d D . P A 2

loop_
_atom_site_aniso_label
_atom_site_aniso_U_11
_atom_site_aniso_U_22
_atom_site_aniso_U_33
_atom_site_aniso_U_23
_atom_site_aniso_U_13
_atom_site_aniso_U_12
C1 0.0198(16) 0.0207(18) 0.0181(16) 0.0013(13) 0.0058(12) -0.0002(14)
C2 0.0176(15) 0.0188(17) 0.0160(15) -0.0020(13) 0.0025(11) 0.0005(13)
C3 0.0172(15) 0.0126(16) 0.0175(15) -0.0008(12) 0.0034(11) 0.0028(12)
C4 0.0219(16) 0.0207(19) 0.0182(16) -0.0036(14) 0.0031(12) -0.0027(13)
C5 0.0156(16) 0.029(2) 0.0302(19) -0.0065(15) 0.0057(13) -0.0025(14)
C6 0.0200(17) 0.053(3) 0.032(2) -0.0105(19) -0.0002(14) 0.0001(18)
C7 0.026(2) 0.036(3) 0.069(3) -0.019(2) -0.0074(18) -0.0012(18)
C8 0.0256(18) 0.028(2) 0.045(2) -0.0064(17) 0.0048(15) -0.0048(16)
C9 0.0238(17) 0.026(2) 0.0218(17) 0.0020(14) 0.0015(13) -0.0011(15)
C10 0.0186(15) 0.0175(17) 0.0181(15) 0.0019(13) 0.0010(12) 0.0002(13)
C11 0.0219(16) 0.0221(19) 0.0175(16) 0.0005(14) 0.0004(12) -0.0013(14)
C12 0.032(2) 0.031(2) 0.0225(18) -0.0060(16) 0.0014(14) -0.0024(16)
C13 0.0204(18) 0.045(3) 0.036(2) -0.0121(18) 0.0019(14) -0.0031(17)
C14 0.030(2) 0.061(3) 0.031(2) -0.005(2) -0.0023(15) -0.004(2)
C15 0.032(2) 0.060(3) 0.046(3) -0.023(2) 0.0001(17) -0.007(2)
C16 0.038(2) 0.050(3) 0.037(2) -0.011(2) 0.0091(17) -0.015(2)
C17 0.0167(15) 0.0183(17) 0.0165(15) -0.0005(13) 0.0051(11) 0.0019(13)
C18 0.0222(16) 0.0141(18) 0.0196(16) 0.0030(13) 0.0018(12) 0.0000(13)
C19 0.0198(16) 0.024(2) 0.0286(18) 0.0049(15) 0.0054(13) 0.0010(14)
C20 0.0200(17) 0.030(2) 0.039(2) 0.0053(17) 0.0010(14) -0.0085(16)
C21 0.034(2) 0.027(2) 0.038(2) -0.0013(17) -0.0018(15) -0.0131(17)
C22 0.0343(19) 0.0173(18) 0.0314(19) -0.0033(16) 0.0034(14) -0.0040(16)
C23 0.0226(16) 0.0149(17) 0.0224(17) 0.0033(13) 0.0025(12) 0.0003(14)
C24 0.0221(16) 0.0159(17) 0.0226(17) -0.0010(13) 0.0029(12) 0.0030(13)
C25 0.0202(16) 0.0184(18) 0.0203(16) 0.0039(13) 0.0036(12) -0.0014(13)
C26 0.0230(17) 0.026(2) 0.033(2) 0.0026(16) 0.0025(14) 0.0071(15)
C27 0.0261(19) 0.035(2) 0.033(2) 0.0098(18) -0.0024(14) 0.0045(17)
C28 0.0269(18) 0.031(2) 0.0222(17) 0.0063(15) -0.0019(13) -0.0047(15)
C29 0.0264(17) 0.0224(19) 0.0224(17) 0.0027(14) 0.0056(13) -0.0032(15)
C30 0.0159(15) 0.0169(17) 0.0215(16) 0.0053(13) 0.0031(12) -0.0014(13)
N1 0.0173(13) 0.0221(15) 0.0211(14) -0.0035(12) 0.0048(10) -0.0014(12)
N2 0.0201(15) 0.0343(19) 0.0317(17) -0.0108(14) 0.0009(12) -0.0012(13)
O1 0.0220(12) 0.0316(15) 0.0335(14) -0.0077(11) 0.0092(10) 0.0027(11)
O2 0.0242(12) 0.0274(15) 0.0343(14) -0.0143(11) 0.0054(10) -0.0030(10)
O3 0.0232(12) 0.0349(16) 0.0356(14) -0.0089(12) 0.0029(10) 0.0067(12)
O4 0.0354(15) 0.0503(19) 0.0394(16) -0.0266(14) -0.0019(12) 0.0028(13)
S1 0.0263(4) 0.0140(4) 0.0230(4) -0.0014(3) -0.0019(3) 0.0029(3)
S2 0.0233(4) 0.0282(5) 0.0177(4) -0.0051(4) 0.0040(3) 0.0041(4)
Br1 0.02457(19) 0.0266(2) 0.02659(19) -0.00544(16) 0.00922(12) 0.00534(16)
Br1A 0.02457(19) 0.0266(2) 0.02659(19) -0.00544(16) 0.00922(12) 0.00534(16)

loop_
_atom_type_symbol
_atom_type_description
_atom_type_scat_dispersion_real
_atom_type_scat_dispersion_imag
_atom_type_scat_source
C C 0.0033 0.0016 'International Tables Vol C Tables 4.2.6.8 and 6.1.1.4'
H H 0.0000 0.0000 'International Tables Vol C Tables 4.2.6.8 and 6.1.1.4'
N N 0.0061 0.0033 'International Tables Vol C Tables 4.2.6.8 and 6.1.1.4'
O O 0.0106 0.0060 'International Tables Vol C Tables 4.2.6.8 and 6.1.1.4'
S S 0.1246 0.1234 'International Tables Vol C Tables 4.2.6.8 and 6.1.1.4'
Br Br -0.2901 2.4595 'International Tables Vol C Tables 4.2.6.8 and 6.1.1.4'

loop_
_geom_angle_atom_site_label_1
_geom_angle_atom_site_label_2
_geom_angle_atom_site_label_3
_geom_angle
O1 C1 N1 126.0(3)
O1 C1 C2 124.5(3)
N1 C1 C2 109.5(3)
C1 C2 C3 104.9(2)
C1 C2 C24 108.9(2)
C3 C2 C24 109.6(3)
C1 C2 S2 104.2(2)
C3 C2 S2 120.2(2)
C24 C2 S2 108.4(2)
C4 C3 C2 103.4(2)
C4 C3 C17 111.7(2)
C2 C3 C17 108.5(2)
C4 C3 S1 102.7(2)
C2 C3 S1 119.1(2)
C17 C3 S1 111.1(2)
O2 C4 N1 126.1(3)
O2 C4 C3 125.1(3)
N1 C4 C3 108.8(3)
N1 C5 C6 118.8(3)
N1 C5 C8 119.0(3)
C6 C5 C8 90.0(3)
N1 C5 H5 109.2
C6 C5 H5 109.2
C8 C5 H5 109.2
C5 C6 C7 87.2(3)
C5 C6 H6A 114.1
C7 C6 H6A 114.1
C5 C6 H6B 114.1
C7 C6 H6B 114.1
H6A C6 H6B 111.3
C6 C7 C8 89.3(3)
C6 C7 H7A 113.8
C8 C7 H7A 113.8
C6 C7 H7B 113.8
C8 C7 H7B 113.8
H7A C7 H7B 111.0
C5 C8 C7 86.6(3)
C5 C8 H8A 114.2
C7 C8 H8A 114.2
C5 C8 H8B 114.2
C7 C8 H8B 114.2
H8A C8 H8B 111.4
O3 C9 N2 126.8(3)
O3 C9 C10 127.6(3)
N2 C9 C10 105.6(3)
C11 C10 C9 109.7(3)
C11 C10 S1 126.9(2)
C9 C10 S1 123.4(3)
C10 C11 C12 107.8(3)
C10 C11 S2 126.3(2)
C12 C11 S2 125.9(3)
O4 C12 N2 126.7(3)
O4 C12 C11 127.4(3)
N2 C12 C11 105.9(3)
N2 C13 C16 120.2(3)
N2 C13 C14 121.0(3)
C16 C13 C14 89.2(3)
N2 C13 H13 108.2
C16 C13 H13 108.2
C14 C13 H13 108.2
C13 C14 C15 87.3(3)
C13 C14 H14A 114.1
C15 C14 H14A 114.1
C13 C14 H14B 114.1
C15 C14 H14B 114.1
H14A C14 H14B 111.3
C14 C15 C16 88.1(3)
C14 C15 H15A 114.0
C16 C15 H15A 114.0
C14 C15 H15B 114.0
C16 C15 H15B 114.0
H15A C15 H15B 111.2
C13 C16 C15 86.8(3)
C13 C16 H16A 114.2
C15 C16 H16A 114.2
C13 C16 H16B 114.2
C15 C16 H16B 114.2
H16A C16 H16B 111.3
C18 C17 C30 109.5(3)
C18 C17 C3 105.6(2)
C30 C17 C3 105.0(2)
C18 C17 Br1 112.4(2)
C30 C17 Br1 111.3(2)
C3 C17 Br1 112.7(2)
C18 C17 H17A 112.1
C30 C17 H17A 112.1
C3 C17 H17A 112.1
C19 C18 C23 119.6(3)
C19 C18 C17 127.4(3)
C23 C18 C17 112.8(3)
C18 C19 C20 119.9(3)
C18 C19 H19 120.1
C20 C19 H19 120.1
C21 C20 C19 120.3(3)
C21 C20 H20 119.8
C19 C20 H20 119.8
C20 C21 C22 120.1(3)
C20 C21 H21 119.9
C22 C21 H21 119.9
C23 C22 C21 119.5(3)
C23 C22 H22 120.2
C21 C22 H22 120.2
C22 C23 C18 120.5(3)
C22 C23 C24 125.5(3)
C18 C23 C24 113.8(3)
C23 C24 C25 110.2(3)
C23 C24 C2 104.8(2)
C25 C24 C2 106.2(3)
C23 C24 Br1A 110.1(4)
C25 C24 Br1A 113.0(4)
C2 C24 Br1A 112.1(4)
C23 C24 H24 111.8
C25 C24 H24 111.8
C2 C24 H24 111.8
C30 C25 C26 120.9(3)
C30 C25 C24 113.8(3)
C26 C25 C24 125.2(3)
C27 C26 C25 118.7(3)
C27 C26 H26 120.7
C25 C26 H26 120.7
C28 C27 C26 120.7(3)
C28 C27 H27 119.7
C26 C27 H27 119.7
C27 C28 C29 121.0(3)
C27 C28 H28 119.5
C29 C28 H28 119.5
C28 C29 C30 118.6(3)
C28 C29 H29 120.7
C30 C29 H29 120.7
C25 C30 C29 120.1(3)
C25 C30 C17 112.7(3)
C29 C30 C17 126.9(3)
C1 N1 C4 113.4(3)
C1 N1 C5 122.3(3)
C4 N1 C5 124.2(3)
C9 N2 C12 111.0(3)
C9 N2 C13 122.2(3)
C12 N2 C13 126.7(3)
C10 S1 C3 100.56(15)
C11 S2 C2 100.94(14)

loop_
_geom_bond_atom_site_label_1
_geom_bond_atom_site_label_2
_geom_bond_distance
C1 O1 1.209(4)
C1 N1 1.369(4)
C1 C2 1.523(4)
C2 C3 1.555(4)
C2 C24 1.566(5)
C2 S2 1.855(3)
C3 C4 1.548(4)
C3 C17 1.593(4)
C3 S1 1.833(3)
C4 O2 1.197(4)
C4 N1 1.387(4)
C5 N1 1.467(4)
C5 C6 1.532(5)
C5 C8 1.541(6)
C5 H5 1.0000
C6 C7 1.543(6)
C6 H6A 0.9900
C6 H6B 0.9900
C7 C8 1.551(5)
C7 H7A 0.9900
C7 H7B 0.9900
C8 H8A 0.9900
C8 H8B 0.9900
C9 O3 1.200(4)
C9 N2 1.388(5)
C9 C10 1.488(4)
C10 C11 1.329(5)
C10 S1 1.725(3)
C11 C12 1.504(5)
C11 S2 1.725(3)
C12 O4 1.199(4)
C12 N2 1.390(5)
C13 N2 1.462(4)
C13 C16 1.521(6)
C13 C14 1.528(5)
C13 H13 1.0000
C14 C15 1.531(6)
C14 H14A 0.9900
C14 H14B 0.9900
C15 C16 1.550(6)
C15 H15A 0.9900
C15 H15B 0.9900
C16 H16A 0.9900
C16 H16B 0.9900
C17 C18 1.522(4)
C17 C30 1.531(4)
C17 Br1 1.927(3)
C17 H17A 1.0000
C18 C19 1.387(4)
C18 C23 1.394(5)
C19 C20 1.396(5)
C19 H19 0.9500
C20 C21 1.377(6)
C20 H20 0.9500
C21 C22 1.397(5)
C21 H21 0.9500
C22 C23 1.386(5)
C22 H22 0.9500
C23 C24 1.496(4)
C24 C25 1.511(4)
C24 Br1A 1.913(5)
C24 H24 1.0000
C25 C30 1.384(5)
C25 C26 1.393(4)
C26 C27 1.389(5)
C26 H26 0.9500
C27 C28 1.374(5)
C27 H27 0.9500
C28 C29 1.393(5)
C28 H28 0.9500
C29 C30 1.396(4)
C29 H29 0.9500

loop_
_geom_torsion_atom_site_label_1
_geom_torsion_atom_site_label_2
_geom_torsion_atom_site_label_3
_geom_torsion_atom_site_label_4
_geom_torsion
O1 C1 C2 C3 -179.9(3)
N1 C1 C2 C3 -1.6(3)
O1 C1 C2 C24 -62.6(4)
N1 C1 C2 C24 115.7(3)
O1 C1 C2 S2 52.9(4)
N1 C1 C2 S2 -128.8(2)
C1 C2 C3 C4 1.5(3)
C24 C2 C3 C4 -115.3(3)
S2 C2 C3 C4 118.1(2)
C1 C2 C3 C17 120.1(2)
C24 C2 C3 C17 3.3(3)
S2 C2 C3 C17 -123.3(2)
C1 C2 C3 S1 -111.6(2)
C24 C2 C3 S1 131.6(2)
S2 C2 C3 S1 5.0(3)
C2 C3 C4 O2 -179.0(3)
C17 C3 C4 O2 64.6(4)
S1 C3 C4 O2 -54.5(4)
C2 C3 C4 N1 -0.9(3)
C17 C3 C4 N1 -117.4(3)
S1 C3 C4 N1 123.6(2)
N1 C5 C6 C7 143.4(3)
C8 C5 C6 C7 19.7(3)
C5 C6 C7 C8 -19.6(3)
N1 C5 C8 C7 -143.1(3)
C6 C5 C8 C7 -19.6(3)
C6 C7 C8 C5 19.5(3)
O3 C9 C10 C11 178.2(4)
N2 C9 C10 C11 -1.7(4)
O3 C9 C10 S1 1.3(5)
N2 C9 C10 S1 -178.7(2)
C9 C10 C11 C12 0.9(4)
S1 C10 C11 C12 177.8(3)
C9 C10 C11 S2 -176.6(3)
S1 C10 C11 S2 0.2(5)
C10 C11 C12 O4 179.8(4)
S2 C11 C12 O4 -2.7(6)
C10 C11 C12 N2 0.1(4)
S2 C11 C12 N2 177.7(3)
N2 C13 C14 C15 -147.6(4)
C16 C13 C14 C15 -22.2(3)
C13 C14 C15 C16 21.8(3)
N2 C13 C16 C15 148.0(4)
C14 C13 C16 C15 21.9(3)
C14 C15 C16 C13 -21.9(3)
C4 C3 C17 C18 168.8(3)
C2 C3 C17 C18 55.6(3)
S1 C3 C17 C18 -77.2(3)
C4 C3 C17 C30 53.2(3)
C2 C3 C17 C30 -60.1(3)
S1 C3 C17 C30 167.2(2)
C4 C3 C17 Br1 -68.1(3)
C2 C3 C17 Br1 178.63(18)
S1 C3 C17 Br1 45.9(2)
C30 C17 C18 C19 -133.8(3)
C3 C17 C18 C19 113.7(3)
Br1 C17 C18 C19 -9.5(4)
C30 C17 C18 C23 51.7(3)
C3 C17 C18 C23 -60.8(3)
Br1 C17 C18 C23 176.0(2)
C23 C18 C19 C20 -1.4(5)
C17 C18 C19 C20 -175.5(3)
C18 C19 C20 C21 0.7(5)
C19 C20 C21 C22 0.6(6)
C20 C21 C22 C23 -1.1(5)
C21 C22 C23 C18 0.4(5)
C21 C22 C23 C24 174.8(3)
C19 C18 C23 C22 0.8(5)
C17 C18 C23 C22 175.8(3)
C19 C18 C23 C24 -174.1(3)
C17 C18 C23 C24 0.8(4)
C22 C23 C24 C25 132.5(3)
C18 C23 C24 C25 -52.8(4)
C22 C23 C24 C2 -113.6(4)
C18 C23 C24 C2 61.1(3)
C22 C23 C24 Br1A 7.2(5)
C18 C23 C24 Br1A -178.1(4)
C1 C2 C24 C23 -175.1(2)
C3 C2 C24 C23 -60.9(3)
S2 C2 C24 C23 72.2(3)
C1 C2 C24 C25 -58.4(3)
C3 C2 C24 C25 55.8(3)
S2 C2 C24 C25 -171.2(2)
C1 C2 C24 Br1A 65.5(4)
C3 C2 C24 Br1A 179.7(4)
S2 C2 C24 Br1A -47.3(4)
C23 C24 C25 C30 51.4(4)
C2 C24 C25 C30 -61.6(3)
Br1A C24 C25 C30 175.1(4)
C23 C24 C25 C26 -132.6(4)
C2 C24 C25 C26 114.4(4)
Br1A C24 C25 C26 -9.0(6)
C30 C25 C26 C27 -0.3(5)
C24 C25 C26 C27 -176.0(3)
C25 C26 C27 C28 -0.5(6)
C26 C27 C28 C29 1.2(6)
C27 C28 C29 C30 -1.1(5)
C26 C25 C30 C29 0.4(5)
C24 C25 C30 C29 176.6(3)
C26 C25 C30 C17 -174.6(3)
C24 C25 C30 C17 1.6(4)
C28 C29 C30 C25 0.3(5)
C28 C29 C30 C17 174.5(3)
C18 C17 C30 C25 -53.1(3)
C3 C17 C30 C25 59.8(3)
Br1 C17 C30 C25 -178.0(2)
C18 C17 C30 C29 132.4(3)
C3 C17 C30 C29 -114.7(3)
Br1 C17 C30 C29 7.4(4)
O1 C1 N1 C4 179.3(3)
C2 C1 N1 C4 1.1(4)
O1 C1 N1 C5 -0.8(5)
C2 C1 N1 C5 -179.1(3)
O2 C4 N1 C1 178.0(3)
C3 C4 N1 C1 -0.1(4)
O2 C4 N1 C5 -1.8(5)
C3 C4 N1 C5 -179.9(3)
C6 C5 N1 C1 125.2(4)
C8 C5 N1 C1 -127.0(3)
C6 C5 N1 C4 -55.0(5)
C8 C5 N1 C4 52.8(4)
O3 C9 N2 C12 -178.1(4)
C10 C9 N2 C12 1.8(4)
O3 C9 N2 C13 4.8(6)
C10 C9 N2 C13 -175.3(3)
O4 C12 N2 C9 179.1(4)
C11 C12 N2 C9 -1.3(4)
O4 C12 N2 C13 -4.0(6)
C11 C12 N2 C13 175.7(3)
C16 C13 N2 C9 126.1(4)
C14 C13 N2 C9 -124.5(4)
C16 C13 N2 C12 -50.5(5)
C14 C13 N2 C12 58.9(6)
C11 C10 S1 C3 40.7(3)
C9 C10 S1 C3 -142.9(3)
C4 C3 S1 C10 -153.0(2)
C2 C3 S1 C10 -39.6(3)
C17 C3 S1 C10 87.5(2)
C10 C11 S2 C2 -38.7(3)
C12 C11 S2 C2 144.2(3)
C1 C2 S2 C11 149.7(2)
C3 C2 S2 C11 32.8(3)
C24 C2 S2 C11 -94.4(2)
